data_7118259
loop_
_publ_author_name
'Nitsch, J\"orn'
'Lacemon, Frederick'
'Lorbach, Andreas'
'Eichhorn, Antonius'
'Cisnetti, Federico'
'Steffen, Andreas'

_publ_section_title
;
 Cuprophilic interactions in highly luminescent dicopper(i)-NHC-picolyl
 complexes - fast phosphorescence or TADF?
;
_journal_issue 14
_journal_name_full 'Chemical communications (Cambridge, England)'
_journal_page_first 2932
_journal_page_last 2935
_journal_paper_doi 10.1039/c5cc09659f
_journal_volume 52
_journal_year 2016
_chemical_formula_moiety 'C36 H38 Cl2 Cu2 N6, 2(C H2 Cl2)'
_chemical_formula_sum 'C38 H42 Cl6 Cu2 N6'
_chemical_formula_weight 922.55
_chemical_name_systematic
;
 ?
;
_space_group_crystal_system triclinic
_space_group_IT_number 2
_space_group_name_Hall '-P 1'
_space_group_name_H-M_alt 'P -1'
_symmetry_space_group_name_Hall '-P 1'
_symmetry_space_group_name_H-M 'P -1'
_atom_sites_solution_hydrogens geom
_atom_sites_solution_primary direct
_audit_creation_date 2014-10-26
_audit_creation_method
;
Olex2 1.2
(compiled 2014.09.19 svn.r3010 for OlexSys, GUI svn.r4874)
;
_audit_update_record
;
2014-12-09 deposited with the CCDC.
2015-12-18 downloaded from the CCDC.
;
_cell_angle_alpha 85.0163(15)
_cell_angle_beta 85.1738(16)
_cell_angle_gamma 77.5551(15)
_cell_formula_units_Z 1
_cell_length_a 8.1887(6)
_cell_length_b 10.9691(7)
_cell_length_c 11.3579(8)
_cell_measurement_reflns_used 7618
_cell_measurement_temperature 100
_cell_measurement_theta_max 26.73
_cell_measurement_theta_min 2.53
_cell_volume 990.21(12)
_computing_cell_refinement 'SAINT v8.34A (Bruker, 2013)'
_computing_data_reduction 'SAINT v8.34A (Bruker, 2013)'
_computing_molecular_graphics 'Olex2 (Dolomanov et al., 2009)'
_computing_publication_material 'Olex2 (Dolomanov et al., 2009)'
_computing_structure_refinement 'XL (Sheldrick, 2008)'
_computing_structure_solution 'XS (Sheldrick, 2008)'
_diffrn_ambient_temperature 100
_diffrn_measured_fraction_theta_full 1.000
_diffrn_measured_fraction_theta_max 0.999
_diffrn_measurement_device_type 'Bruker APEX-II CCD'
_diffrn_measurement_method '\f and \w scans'
_diffrn_radiation_type MoK\a
_diffrn_radiation_wavelength 0.71073
_diffrn_reflns_av_R_equivalents 0.0207
_diffrn_reflns_av_unetI/netI 0.0213
_diffrn_reflns_laue_measured_fraction_full 1.000
_diffrn_reflns_laue_measured_fraction_max 0.999
_diffrn_reflns_limit_h_max 10
_diffrn_reflns_limit_h_min -10
_diffrn_reflns_limit_k_max 13
_diffrn_reflns_limit_k_min -13
_diffrn_reflns_limit_l_max 14
_diffrn_reflns_limit_l_min -13
_diffrn_reflns_number 11434
_diffrn_reflns_point_group_measured_fraction_full 1.000
_diffrn_reflns_point_group_measured_fraction_max 0.999
_diffrn_reflns_theta_full 26.000
_diffrn_reflns_theta_max 26.745
_diffrn_reflns_theta_min 1.804
_diffrn_standards_number 0
_exptl_absorpt_coefficient_mu 1.516
_exptl_absorpt_correction_T_max 1.0000
_exptl_absorpt_correction_T_min 0.8441
_exptl_absorpt_correction_type multi-scan
_exptl_absorpt_process_details
;
SADABS-2012/1 (Bruker,2012) was used for absorption correction.
wR2(int) was 0.0750 before and 0.0293 after correction.
The Ratio of minimum to maximum transmission is 0.8441.
The \l/2 correction factor is 0.0015.
;
_exptl_crystal_colour yellow
_exptl_crystal_density_diffrn 1.547
_exptl_crystal_description block
_exptl_crystal_F_000 472
_exptl_crystal_size_max 0.338
_exptl_crystal_size_mid 0.289
_exptl_crystal_size_min 0.16
_refine_diff_density_max 0.374
_refine_diff_density_min -0.391
_refine_diff_density_rms 0.062
_refine_ls_extinction_method none
_refine_ls_goodness_of_fit_ref 1.040
_refine_ls_hydrogen_treatment constr
_refine_ls_matrix_type full
_refine_ls_number_parameters 238
_refine_ls_number_reflns 4210
_refine_ls_number_restraints 0
_refine_ls_restrained_S_all 1.040
_refine_ls_R_factor_all 0.0256
_refine_ls_R_factor_gt 0.0237
_refine_ls_shift/su_max 0.001
_refine_ls_shift/su_mean 0.000
_refine_ls_structure_factor_coef Fsqd
_refine_ls_weighting_details 'w=1/[\s^2^(Fo^2^)+(0.0289P)^2^+0.6356P] where P=(Fo^2^+2Fc^2^)/3'
_refine_ls_weighting_scheme calc
_refine_ls_wR_factor_gt 0.0606
_refine_ls_wR_factor_ref 0.0618
_reflns_Friedel_coverage 0.000
_reflns_number_gt 3934
_reflns_number_total 4210
_reflns_threshold_expression 'I > 2\s(I)'
_cod_data_source_file c5cc09659f2.cif
_cod_data_source_block al065_0m
_cod_depositor_comments 'Adding full bibliography for 7118258--7118266.cif.'
_cod_database_code 7118259
_shelxl_version_number 2013-4
_shelx_space_group_comment
;
The symmetry employed for this shelxl refinement is uniquely defined
by the following loop, which should always be used as a source of
symmetry information in preference to the above space-group names.
They are only intended as comments.
;
_shelx_estimated_absorpt_t_max 0.794
_shelx_estimated_absorpt_t_min 0.628
_olex2_refinement_description
;
1. Fixed Uiso
 At 1.2 times of:
  All C(H) groups, All C(H,H) groups
 At 1.5 times of:
  All C(H,H,H) groups
2.a Secondary CH2 refined with riding coordinates:
 C13(H13A,H13B), C19(H19A,H19B)
2.b Aromatic/amide H refined with riding coordinates:
 C2(H2), C3(H3), C6(H6), C18(H18), C15(H15), C17(H17), C8(H8), C16(H16)
2.c Idealised Me refined as rotating group:
 C12(H12A,H12B,H12C), C10(H10A,H10B,H10C), C11(H11A,H11B,H11C)
;
_olex2_submission_special_instructions 'No special instructions were received'

loop_
_space_group_symop_operation_xyz
'x, y, z'
'-x, -y, -z'

loop_
_atom_site_label
_atom_site_type_symbol
_atom_site_fract_x
_atom_site_fract_y
_atom_site_fract_z
_atom_site_U_iso_or_equiv
_atom_site_adp_type
_atom_site_occupancy
_atom_site_site_symmetry_order
_atom_site_calc_flag
_atom_site_refinement_flags_posn
Cu1 Cu 0.46616(2) 0.98141(2) 0.89570(2) 0.01438(6) Uani 1 1 d .
Cl1 Cl 0.24195(4) 1.07728(3) 0.77779(3) 0.01601(9) Uani 1 1 d .
Cl2 Cl 0.64494(6) 0.59814(4) 1.39648(4) 0.02923(11) Uani 1 1 d .
Cl3 Cl 0.32310(6) 0.76514(5) 1.44785(5) 0.03570(12) Uani 1 1 d .
N1 N 0.41803(15) 0.74202(12) 1.01085(11) 0.0118(2) Uani 1 1 d .
N2 N 0.23630(15) 0.89003(11) 1.08606(11) 0.0108(2) Uani 1 1 d .
C13 C 0.14431(18) 1.01487(14) 1.11648(13) 0.0124(3) Uani 1 1 d .
H13A H 0.0225 1.0171 1.1208 0.015 Uiso 1 1 calc R
H13B H 0.1685 1.0776 1.0531 0.015 Uiso 1 1 calc R
C9 C 0.71038(19) 0.64701(14) 0.95086(14) 0.0148(3) Uani 1 1 d .
C1 C 0.38001(18) 0.86940(14) 1.01556(13) 0.0124(3) Uani 1 1 d .
C2 C 0.29809(19) 0.68662(14) 1.07581(13) 0.0143(3) Uani 1 1 d .
H2 H 0.2967 0.5999 1.0846 0.017 Uiso 1 1 calc R
C3 C 0.18422(19) 0.78003(14) 1.12390(13) 0.0139(3) Uani 1 1 d .
H3 H 0.0875 0.7721 1.1738 0.017 Uiso 1 1 calc R
C6 C 0.6088(2) 0.60826(15) 0.73075(14) 0.0191(3) Uani 1 1 d .
H6 H 0.5741 0.5916 0.6571 0.023 Uiso 1 1 calc R
C14 C 0.19096(18) 1.04925(13) 1.23313(13) 0.0115(3) Uani 1 1 d .
C4 C 0.54194(19) 0.68038(13) 0.92525(13) 0.0127(3) Uani 1 1 d .
C18 C 0.39879(19) 1.08286(14) 1.34369(14) 0.0156(3) Uani 1 1 d .
H18 H 0.5133 1.0842 1.3504 0.019 Uiso 1 1 calc R
C15 C 0.07136(19) 1.07749(14) 1.32612(14) 0.0152(3) Uani 1 1 d .
H15 H -0.0422 1.0744 1.3180 0.018 Uiso 1 1 calc R
C17 C 0.2866(2) 1.11330(15) 1.43978(14) 0.0182(3) Uani 1 1 d .
H17 H 0.3233 1.1358 1.5104 0.022 Uiso 1 1 calc R
C8 C 0.82653(19) 0.59914(14) 0.86081(15) 0.0173(3) Uani 1 1 d .
H8 H 0.9422 0.5794 0.8752 0.021 Uiso 1 1 calc R
C5 C 0.4882(2) 0.66100(14) 0.81628(14) 0.0156(3) Uani 1 1 d .
C12 C 0.7648(2) 0.65864(16) 1.07169(16) 0.0218(3) Uani 1 1 d .
H12A H 0.7166 0.7428 1.0969 0.033 Uiso 1 1 calc GR
H12B H 0.8874 0.6442 1.0688 0.033 Uiso 1 1 calc GR
H12C H 0.7260 0.5965 1.1282 0.033 Uiso 1 1 calc GR
C7 C 0.7788(2) 0.57936(15) 0.75065(15) 0.0189(3) Uani 1 1 d .
C10 C 0.3065(2) 0.70029(17) 0.78931(15) 0.0213(3) Uani 1 1 d .
H10A H 0.2688 0.7906 0.7959 0.032 Uiso 1 1 calc GR
H10B H 0.2389 0.6557 0.8458 0.032 Uiso 1 1 calc GR
H10C H 0.2936 0.6801 0.7087 0.032 Uiso 1 1 calc GR
C19 C 0.4862(2) 0.71831(17) 1.33916(15) 0.0229(4) Uani 1 1 d .
H19A H 0.4401 0.6885 1.2718 0.027 Uiso 1 1 calc R
H19B H 0.5349 0.7911 1.3092 0.027 Uiso 1 1 calc R
C11 C 0.9080(2) 0.52636(19) 0.65536(17) 0.0305(4) Uani 1 1 d .
H11A H 0.8611 0.4729 0.6086 0.046 Uiso 1 1 calc GR
H11B H 1.0075 0.4768 0.6921 0.046 Uiso 1 1 calc GR
H11C H 0.9394 0.5950 0.6036 0.046 Uiso 1 1 calc GR
C16 C 0.1197(2) 1.11043(15) 1.43146(14) 0.0177(3) Uani 1 1 d .
H16 H 0.0399 1.1305 1.4963 0.021 Uiso 1 1 calc R
N3 N 0.35367(16) 1.05140(11) 1.24087(11) 0.0124(2) Uani 1 1 d .

loop_
_atom_site_aniso_label
_atom_site_aniso_U_11
_atom_site_aniso_U_22
_atom_site_aniso_U_33
_atom_site_aniso_U_23
_atom_site_aniso_U_13
_atom_site_aniso_U_12
Cu1 0.01264(10) 0.01701(11) 0.01259(10) 0.00191(7) 0.00325(7) -0.00384(7)
Cl1 0.01174(17) 0.01978(18) 0.01665(18) -0.00220(14) -0.00052(14) -0.00341(14)
Cl2 0.0251(2) 0.0354(2) 0.0215(2) -0.00066(18) -0.00105(17) 0.00543(18)
Cl3 0.0275(2) 0.0367(3) 0.0342(3) 0.0037(2) 0.0083(2) 0.00599(19)
N1 0.0117(6) 0.0113(6) 0.0118(6) -0.0001(5) 0.0013(5) -0.0025(5)
N2 0.0107(6) 0.0116(6) 0.0105(6) -0.0012(5) -0.0003(5) -0.0030(5)
C13 0.0106(7) 0.0133(7) 0.0125(7) -0.0016(6) 0.0003(5) -0.0008(5)
C9 0.0155(7) 0.0100(7) 0.0190(8) 0.0001(6) -0.0007(6) -0.0035(6)
C1 0.0122(7) 0.0131(7) 0.0122(7) -0.0005(6) -0.0014(6) -0.0029(5)
C2 0.0162(7) 0.0143(7) 0.0135(7) 0.0005(6) 0.0007(6) -0.0070(6)
C3 0.0143(7) 0.0163(7) 0.0128(7) -0.0002(6) 0.0005(6) -0.0076(6)
C6 0.0230(8) 0.0194(8) 0.0122(7) -0.0006(6) 0.0009(6) 0.0002(6)
C14 0.0124(7) 0.0089(6) 0.0127(7) 0.0005(5) -0.0009(6) -0.0019(5)
C4 0.0141(7) 0.0099(7) 0.0134(7) -0.0003(6) 0.0029(6) -0.0023(5)
C18 0.0151(7) 0.0168(7) 0.0161(7) -0.0035(6) -0.0012(6) -0.0049(6)
C15 0.0126(7) 0.0157(7) 0.0163(7) -0.0014(6) 0.0013(6) -0.0019(6)
C17 0.0224(8) 0.0197(8) 0.0136(7) -0.0042(6) -0.0015(6) -0.0054(6)
C8 0.0129(7) 0.0136(7) 0.0235(8) 0.0012(6) 0.0023(6) -0.0012(6)
C5 0.0173(7) 0.0141(7) 0.0139(7) 0.0013(6) -0.0003(6) -0.0011(6)
C12 0.0182(8) 0.0223(8) 0.0251(9) -0.0081(7) -0.0064(7) -0.0001(6)
C7 0.0202(8) 0.0160(7) 0.0169(8) 0.0008(6) 0.0062(6) 0.0006(6)
C10 0.0177(8) 0.0283(9) 0.0164(8) -0.0048(7) -0.0032(6) 0.0004(7)
C19 0.0201(8) 0.0301(9) 0.0171(8) 0.0032(7) -0.0020(7) -0.0036(7)
C11 0.0252(9) 0.0373(10) 0.0220(9) -0.0023(8) 0.0090(7) 0.0050(8)
C16 0.0194(8) 0.0174(8) 0.0148(7) -0.0027(6) 0.0050(6) -0.0025(6)
N3 0.0127(6) 0.0122(6) 0.0119(6) -0.0010(5) 0.0003(5) -0.0025(5)

loop_
_atom_type_symbol
_atom_type_description
_atom_type_scat_dispersion_real
_atom_type_scat_dispersion_imag
_atom_type_scat_source
C C 0.0033 0.0016 'International Tables Vol C Tables 4.2.6.8 and 6.1.1.4'
H H 0.0000 0.0000 'International Tables Vol C Tables 4.2.6.8 and 6.1.1.4'
Cl Cl 0.1484 0.1585 'International Tables Vol C Tables 4.2.6.8 and 6.1.1.4'
Cu Cu 0.3201 1.2651 'International Tables Vol C Tables 4.2.6.8 and 6.1.1.4'
N N 0.0061 0.0033 'International Tables Vol C Tables 4.2.6.8 and 6.1.1.4'

loop_
_geom_angle_atom_site_label_1
_geom_angle_atom_site_label_2
_geom_angle_atom_site_label_3
_geom_angle
_geom_angle_site_symmetry_1
_geom_angle_site_symmetry_3
Cl1 Cu1 Cu1 131.933(15) . 2_677
C1 Cu1 Cu1 68.31(4) . 2_677
C1 Cu1 Cl1 107.14(5) . .
C1 Cu1 N3 131.94(6) . 2_677
N3 Cu1 Cu1 122.54(4) 2_677 2_677
N3 Cu1 Cl1 96.63(4) 2_677 .
C1 N1 C2 111.43(12) . .
C1 N1 C4 122.19(12) . .
C2 N1 C4 124.62(12) . .
C1 N2 C13 123.78(12) . .
C1 N2 C3 112.25(12) . .
C3 N2 C13 123.96(12) . .
N2 C13 C14 112.11(12) . .
C4 C9 C12 121.61(14) . .
C8 C9 C4 117.51(15) . .
C8 C9 C12 120.86(14) . .
N1 C1 Cu1 122.57(11) . .
N2 C1 Cu1 129.57(11) . .
N2 C1 N1 103.33(12) . .
C3 C2 N1 106.58(13) . .
C2 C3 N2 106.40(13) . .
C7 C6 C5 121.61(15) . .
C15 C14 C13 121.17(13) . .
N3 C14 C13 116.30(13) . .
N3 C14 C15 122.53(14) . .
C9 C4 N1 120.01(13) . .
C5 C4 N1 117.78(13) . .
C5 C4 C9 122.16(14) . .
N3 C18 C17 123.15(14) . .
C14 C15 C16 119.17(14) . .
C18 C17 C16 118.94(15) . .
C7 C8 C9 122.19(15) . .
C6 C5 C4 118.02(14) . .
C6 C5 C10 120.57(15) . .
C4 C5 C10 121.38(14) . .
C6 C7 C11 120.84(16) . .
C8 C7 C6 118.40(15) . .
C8 C7 C11 120.76(16) . .
Cl2 C19 Cl3 111.46(9) . .
C17 C16 C15 118.57(15) . .
C14 N3 Cu1 124.31(10) . 2_677
C14 N3 C18 117.63(13) . .
C18 N3 Cu1 117.99(10) . 2_677

loop_
_geom_bond_atom_site_label_1
_geom_bond_atom_site_label_2
_geom_bond_distance
_geom_bond_site_symmetry_2
Cu1 Cu1 2.5638(4) 2_677
Cu1 Cl1 2.3679(4) .
Cu1 C1 1.9447(15) .
Cu1 N3 2.0482(13) 2_677
Cl2 C19 1.7623(18) .
Cl3 C19 1.7632(18) .
N1 C1 1.3692(19) .
N1 C2 1.3913(19) .
N1 C4 1.4437(19) .
N2 C13 1.4683(18) .
N2 C1 1.3548(19) .
N2 C3 1.3869(19) .
C13 C14 1.509(2) .
C9 C4 1.397(2) .
C9 C8 1.393(2) .
C9 C12 1.502(2) .
C2 C3 1.348(2) .
C6 C5 1.394(2) .
C6 C7 1.393(2) .
C14 C15 1.387(2) .
C14 N3 1.3480(19) .
C4 C5 1.396(2) .
C18 C17 1.382(2) .
C18 N3 1.348(2) .
C15 C16 1.391(2) .
C17 C16 1.385(2) .
C8 C7 1.390(2) .
C5 C10 1.507(2) .
C7 C11 1.510(2) .
N3 Cu1 2.0482(13) 2_677

loop_
_geom_torsion_atom_site_label_1
_geom_torsion_atom_site_label_2
_geom_torsion_atom_site_label_3
_geom_torsion_atom_site_label_4
_geom_torsion
_geom_torsion_site_symmetry_4
N1 C2 C3 N2 0.68(17) .
N1 C4 C5 C6 176.28(13) .
N1 C4 C5 C10 -1.3(2) .
N2 C13 C14 C15 -120.96(15) .
N2 C13 C14 N3 59.38(17) .
C13 N2 C1 Cu1 -23.1(2) .
C13 N2 C1 N1 -179.12(12) .
C13 N2 C3 C2 178.50(13) .
C13 C14 C15 C16 -179.08(14) .
C13 C14 N3 Cu1 2.61(18) 2_677
C13 C14 N3 C18 179.44(13) .
C9 C4 C5 C6 -1.0(2) .
C9 C4 C5 C10 -178.60(15) .
C9 C8 C7 C6 -0.2(2) .
C9 C8 C7 C11 -179.52(16) .
C1 N1 C2 C3 -1.04(17) .
C1 N1 C4 C9 87.69(18) .
C1 N1 C4 C5 -89.63(17) .
C1 N2 C13 C14 -95.05(16) .
C1 N2 C3 C2 -0.13(17) .
C2 N1 C1 Cu1 -157.25(11) .
C2 N1 C1 N2 0.93(16) .
C2 N1 C4 C9 -108.76(17) .
C2 N1 C4 C5 73.92(19) .
C3 N2 C13 C14 86.47(16) .
C3 N2 C1 Cu1 155.53(12) .
C3 N2 C1 N1 -0.49(16) .
C14 C15 C16 C17 -0.3(2) .
C4 N1 C1 Cu1 8.26(19) .
C4 N1 C1 N2 166.43(13) .
C4 N1 C2 C3 -166.13(14) .
C4 C9 C8 C7 -2.8(2) .
C18 C17 C16 C15 -0.3(2) .
C15 C14 N3 Cu1 -177.04(11) 2_677
C15 C14 N3 C18 -0.2(2) .
C17 C18 N3 Cu1 176.61(12) 2_677
C17 C18 N3 C14 -0.4(2) .
C8 C9 C4 N1 -173.79(13) .
C8 C9 C4 C5 3.4(2) .
C5 C6 C7 C8 2.8(2) .
C5 C6 C7 C11 -177.89(16) .
C12 C9 C4 N1 7.9(2) .
C12 C9 C4 C5 -174.93(15) .
C12 C9 C8 C7 175.57(15) .
C7 C6 C5 C4 -2.2(2) .
C7 C6 C5 C10 175.41(16) .
N3 C14 C15 C16 0.6(2) .
N3 C18 C17 C16 0.7(2) .
